data_7114819
loop_
_publ_author_name
'Sun, Hao-Ling'
'Ma, Bao-Qing'
'Gao, Song'
'Su, Gang'

_publ_section_title
;
 Pyrazine dioxide bridged two-dimensional antiferromagnets
 [M(NCS)2(pzdo)2] (M = Mn, Co; pzdo = pyrazine dioxide)Electronic
 supplementary information (ESI) available: Fig. S1: two types of
 coordination mode for pzdo. Fig. S2: perspective view of compound 2 along
 the [010] direction. See http://www.rsc.org/suppdata/cc/b1/b107334f/
;
_journal_issue 24
_journal_name_full 'Chemical Communications'
_journal_page_first 2586
_journal_paper_doi 10.1039/b107334f
_journal_year 2001
_chemical_formula_sum 'C10 H8 Mn N6 O4 S2'
_chemical_formula_weight 395.28
_chemical_name_systematic
; 
? 
;
_space_group_IT_number 2
_symmetry_cell_setting triclinic
_symmetry_space_group_name_Hall '-P 1'
_symmetry_space_group_name_H-M 'P -1'
_atom_sites_solution_hydrogens geom
_atom_sites_solution_primary direct
_atom_sites_solution_secondary difmap
_audit_creation_method SHELXL-97
_cell_angle_alpha 82.237(3)
_cell_angle_beta 66.892(3)
_cell_angle_gamma 74.971(3)
_cell_formula_units_Z 1
_cell_length_a 6.9405(2)
_cell_length_b 7.1938(3)
_cell_length_c 8.2566(4)
_cell_measurement_temperature 293(2)
_cell_volume 365.94(3)
_computing_cell_refinement 'HKL Scalepack (Otwinowski & Minor, 1997)'
_computing_data_collection 'KappaCCD (Nonius B. V., 1998)'
_computing_data_reduction 'HKL Denzo (Otwinowski & Minor, 1997) & maXus (Mackay et al., 1998)'
_computing_molecular_graphics 'Bruker SHELXTL V5.1 (Sheldrick, 1998)'
_computing_publication_material 'SHELXL-97 (Sheldrick, 1997)'
_computing_structure_refinement 'SHELXL-97 (Sheldrick, 1997)'
_computing_structure_solution 'SHELXS-97 (Sheldrick, 1990)'
_diffrn_ambient_temperature 293(2)
_diffrn_measured_fraction_theta_full 0.993
_diffrn_measured_fraction_theta_max 0.993
_diffrn_measurement_device_type 'NONIUS KappaCCD'
_diffrn_measurement_method CCD
_diffrn_radiation_monochromator graphite
_diffrn_radiation_source 'fine-focus sealed tube'
_diffrn_radiation_type MoK\a
_diffrn_radiation_wavelength 0.71073
_diffrn_reflns_av_R_equivalents 0.0353
_diffrn_reflns_av_sigmaI/netI 0.0313
_diffrn_reflns_limit_h_max 9
_diffrn_reflns_limit_h_min -8
_diffrn_reflns_limit_k_max 9
_diffrn_reflns_limit_k_min -9
_diffrn_reflns_limit_l_max 10
_diffrn_reflns_limit_l_min -10
_diffrn_reflns_number 6971
_diffrn_reflns_theta_full 27.51
_diffrn_reflns_theta_max 27.51
_diffrn_reflns_theta_min 3.87
_exptl_absorpt_coefficient_mu 1.216
_exptl_crystal_colour purple
_exptl_crystal_density_diffrn 1.794
_exptl_crystal_density_method 'not measured'
_exptl_crystal_description prismatic
_exptl_crystal_F_000 199
_refine_diff_density_max 0.707
_refine_diff_density_min -0.574
_refine_diff_density_rms 0.091
_refine_ls_extinction_coef 0.074(8)
_refine_ls_extinction_expression Fc^*^=kFc[1+0.001xFc^2^\l^3^/sin(2\q)]^-1/4^
_refine_ls_extinction_method SHELXL
_refine_ls_goodness_of_fit_ref 1.219
_refine_ls_hydrogen_treatment mixed
_refine_ls_matrix_type full
_refine_ls_number_parameters 107
_refine_ls_number_reflns 1662
_refine_ls_number_restraints 0
_refine_ls_restrained_S_all 1.219
_refine_ls_R_factor_all 0.0482
_refine_ls_R_factor_gt 0.0443
_refine_ls_shift/su_max 0.000
_refine_ls_shift/su_mean 0.000
_refine_ls_structure_factor_coef Fsqd
_refine_ls_weighting_details 'calc w=1/[\s^2^(Fo^2^)+(0.0000P)^2^+1.2221P] where P=(Fo^2^+2Fc^2^)/3'
_refine_ls_weighting_scheme calc
_refine_ls_wR_factor_gt 0.1209
_refine_ls_wR_factor_ref 0.1224
_reflns_number_gt 1518
_reflns_number_total 1662
_reflns_threshold_expression >2sigma(I)
_cod_data_source_file b107334f.txt
_cod_data_source_block 1-Mnpzdo
_cod_original_sg_symbol_H-M P-1
_cod_database_code 7114819

loop_
_symmetry_equiv_pos_as_xyz
'x, y, z'
'-x, -y, -z'

loop_
_atom_site_label
_atom_site_type_symbol
_atom_site_fract_x
_atom_site_fract_y
_atom_site_fract_z
_atom_site_U_iso_or_equiv
_atom_site_adp_type
_atom_site_occupancy
_atom_site_symmetry_multiplicity
_atom_site_calc_flag
_atom_site_refinement_flags
Mn1 Mn 0.0000 0.0000 0.0000 0.0265(3) Uani 1 2 d S
S1 S 0.2857(2) 0.40697(19) -0.50764(17) 0.0536(4) Uani 1 1 d .
O1 O 0.0284(5) 0.1745(4) 0.1866(3) 0.0333(6) Uani 1 1 d .
O2 O 0.3499(5) -0.1318(4) -0.0781(4) 0.0409(7) Uani 1 1 d .
N1 N 0.0137(5) 0.0911(4) 0.3421(4) 0.0261(6) Uani 1 1 d .
N2 N 0.4218(5) -0.3124(5) -0.0395(4) 0.0296(7) Uani 1 1 d .
N3 N 0.0799(7) 0.2219(5) -0.1927(5) 0.0418(9) Uani 1 1 d .
C1 C -0.1802(6) 0.0927(6) 0.4704(5) 0.0309(8) Uani 1 1 d .
H1 H -0.3047 0.1575 0.4516 0.037 Uiso 1 1 calc R
C2 C 0.1937(6) 0.0017(6) 0.3710(5) 0.0308(8) Uani 1 1 d .
H2 H 0.3276 0.0037 0.2832 0.037 Uiso 1 1 calc R
C3 C 0.5735(6) -0.3586(6) 0.0328(5) 0.0322(8) Uani 1 1 d .
H3 H 0.6255 -0.2619 0.0550 0.039 Uiso 1 1 calc R
C4 C 0.3493(6) -0.4542(6) -0.0730(5) 0.0328(8) Uani 1 1 d .
H4 H 0.2463 -0.4240 -0.1239 0.039 Uiso 1 1 calc R
C5 C 0.1651(6) 0.3018(5) -0.3258(5) 0.0308(8) Uani 1 1 d .

loop_
_atom_site_aniso_label
_atom_site_aniso_U_11
_atom_site_aniso_U_22
_atom_site_aniso_U_33
_atom_site_aniso_U_23
_atom_site_aniso_U_13
_atom_site_aniso_U_12
Mn1 0.0303(5) 0.0279(4) 0.0227(4) 0.0020(3) -0.0138(3) -0.0042(3)
S1 0.0485(7) 0.0492(7) 0.0501(7) 0.0111(5) -0.0040(6) -0.0190(6)
O1 0.0485(17) 0.0333(14) 0.0231(13) 0.0038(11) -0.0190(12) -0.0110(12)
O2 0.0324(15) 0.0281(14) 0.0596(19) 0.0064(13) -0.0194(14) -0.0030(12)
N1 0.0344(17) 0.0254(15) 0.0231(14) -0.0003(11) -0.0155(13) -0.0072(12)
N2 0.0233(15) 0.0275(15) 0.0342(17) 0.0001(13) -0.0101(13) -0.0012(12)
N3 0.061(2) 0.0357(18) 0.0304(18) 0.0047(15) -0.0204(17) -0.0114(17)
C1 0.0293(19) 0.0341(19) 0.0313(19) 0.0001(15) -0.0164(15) -0.0033(15)
C2 0.0290(19) 0.036(2) 0.0258(18) -0.0017(15) -0.0096(15) -0.0050(15)
C3 0.0262(18) 0.034(2) 0.038(2) -0.0042(16) -0.0132(16) -0.0053(15)
C4 0.0282(19) 0.035(2) 0.038(2) -0.0010(16) -0.0169(16) -0.0047(16)
C5 0.0317(19) 0.0283(18) 0.038(2) -0.0030(16) -0.0185(16) -0.0060(15)

loop_
_atom_type_symbol
_atom_type_description
_atom_type_scat_dispersion_real
_atom_type_scat_dispersion_imag
_atom_type_scat_source
C C 0.0033 0.0016 'International Tables Vol C Tables 4.2.6.8 and 6.1.1.4'
H H 0.0000 0.0000 'International Tables Vol C Tables 4.2.6.8 and 6.1.1.4'
N N 0.0061 0.0033 'International Tables Vol C Tables 4.2.6.8 and 6.1.1.4'
O O 0.0106 0.0060 'International Tables Vol C Tables 4.2.6.8 and 6.1.1.4'
S S 0.1246 0.1234 'International Tables Vol C Tables 4.2.6.8 and 6.1.1.4'
Mn Mn 0.3368 0.7283 'International Tables Vol C Tables 4.2.6.8 and 6.1.1.4'

loop_
_geom_angle_atom_site_label_1
_geom_angle_atom_site_label_2
_geom_angle_atom_site_label_3
_geom_angle
_geom_angle_site_symmetry_1
_geom_angle_site_symmetry_3
N3 Mn1 N3 180.0(2) . 2
N3 Mn1 O1 92.44(12) . 2
N3 Mn1 O1 87.56(12) 2 2
N3 Mn1 O1 87.56(12) . .
N3 Mn1 O1 92.44(12) 2 .
O1 Mn1 O1 180.00(14) 2 .
N3 Mn1 O2 88.34(13) . .
N3 Mn1 O2 91.66(13) 2 .
O1 Mn1 O2 91.74(11) 2 .
O1 Mn1 O2 88.26(11) . .
N3 Mn1 O2 91.66(13) . 2
N3 Mn1 O2 88.34(13) 2 2
O1 Mn1 O2 88.26(11) 2 2
O1 Mn1 O2 91.74(11) . 2
O2 Mn1 O2 180.0 . 2
N1 O1 Mn1 115.9(2) . .
N2 O2 Mn1 122.0(2) . .
O1 N1 C2 119.6(3) . .
O1 N1 C1 120.3(3) . .
C2 N1 C1 120.1(3) . .
O2 N2 C4 121.1(3) . .
O2 N2 C3 119.7(3) . .
C4 N2 C3 119.2(3) . .
C5 N3 Mn1 161.1(3) . .
N1 C1 C2 119.8(3) . 2_556
N1 C2 C1 120.1(4) . 2_556
N2 C3 C4 120.5(4) . 2_645
N2 C3 C4 93.0(2) . 2_556
C4 C3 C4 114.9(3) 2_645 2_556
N2 C4 C3 120.3(4) . 2_645
N2 C4 C3 60.8(2) . 2_556
C3 C4 C3 114.9(3) 2_645 2_556
N3 C5 S1 178.8(4) . .

loop_
_geom_bond_atom_site_label_1
_geom_bond_atom_site_label_2
_geom_bond_distance
_geom_bond_site_symmetry_2
Mn1 N3 2.114(4) .
Mn1 N3 2.114(4) 2
Mn1 O1 2.208(3) 2
Mn1 O1 2.208(3) .
Mn1 O2 2.226(3) .
Mn1 O2 2.226(3) 2
S1 C5 1.600(4) .
O1 N1 1.319(4) .
O2 N2 1.309(4) .
N1 C2 1.344(5) .
N1 C1 1.345(5) .
N2 C4 1.350(5) .
N2 C3 1.354(5) .
N3 C5 1.176(5) .
C1 C2 1.372(5) 2_556
C2 C1 1.372(5) 2_556
C3 C4 1.362(5) 2_645
C3 C4 9.997(6) 2_556
C4 C3 1.362(5) 2_645
C4 C3 9.997(6) 2_556
